data_4310809
loop_
_publ_author_name
'Sheba D. Bergman'
'Israel Goldberg'
'Andrea Barbieri'
'Francesco Barigelletti'
'Moshe Kol'

_publ_section_title
;
 Mononuclear and Dinuclear Complexes of Dibenzoeilatin: Synthesis,
 Structure, and Electrochemical and Photophysical Properties
;
_journal_name_full 'Inorganic Chemistry'
_journal_page_first 2355
_journal_page_last 2367
_journal_paper_doi 10.1021/ic0354062
_journal_volume 43
_journal_year 2004
_chemical_formula_moiety '(C32 H16 N4), 4(C10 H8 N2), 2(Os Cl2), 14(H2 O)'
_chemical_formula_sum 'C72 H76 Cl4 N12 O14 Os2'
_chemical_formula_weight 1855.65
_chemical_name_systematic
; 
 ? 
;
_space_group_IT_number 2
_symmetry_cell_setting triclinic
_symmetry_space_group_name_Hall '-P 1'
_symmetry_space_group_name_H-M 'P -1'
_atom_sites_solution_hydrogens geom
_atom_sites_solution_primary direct
_atom_sites_solution_secondary difmap
_audit_creation_method SHELXL-97
_cell_angle_alpha 102.0240(7)
_cell_angle_beta 97.4120(7)
_cell_angle_gamma 95.6780(14)
_cell_formula_units_Z 1
_cell_length_a 9.6320(2)
_cell_length_b 12.7620(2)
_cell_length_c 16.0470(3)
_cell_measurement_reflns_used 7701
_cell_measurement_temperature 110(2)
_cell_measurement_theta_max 28.25
_cell_measurement_theta_min 2.32
_cell_volume 1896.99(6)
_computing_cell_refinement Denzo
_computing_data_collection 'Collect, Nonius B.V.'
_computing_data_reduction Denzo
_computing_structure_refinement 'SHELXL-97 (Sheldrick, 1997)'
_computing_structure_solution DIRDIF-96
_diffrn_ambient_temperature 110(2)
_diffrn_detector_area_resol_mean '56 microns'
_diffrn_measured_fraction_theta_full 0.945
_diffrn_measured_fraction_theta_max 0.945
_diffrn_measurement_device_type 'Nonius KappaCCD'
_diffrn_measurement_method '1 deg. Phi & Omega scan'
_diffrn_radiation_monochromator graphite
_diffrn_radiation_source 'fine-focus sealed tube'
_diffrn_radiation_type MoK\a
_diffrn_radiation_wavelength 0.71073
_diffrn_reflns_av_R_equivalents 0.0310
_diffrn_reflns_av_sigmaI/netI 0.0519
_diffrn_reflns_limit_h_max 12
_diffrn_reflns_limit_h_min 0
_diffrn_reflns_limit_k_max 16
_diffrn_reflns_limit_k_min -16
_diffrn_reflns_limit_l_max 20
_diffrn_reflns_limit_l_min -21
_diffrn_reflns_number 15826
_diffrn_reflns_theta_full 28.25
_diffrn_reflns_theta_max 28.25
_diffrn_reflns_theta_min 2.32
_exptl_absorpt_coefficient_mu 3.557
_exptl_absorpt_correction_T_max 0.6175
_exptl_absorpt_correction_T_min 0.4150
_exptl_absorpt_correction_type empirical
_exptl_absorpt_process_details 'Blessing, 1995'
_exptl_crystal_colour black
_exptl_crystal_density_diffrn 1.624
_exptl_crystal_density_method 'not measured'
_exptl_crystal_description parallelpiped
_exptl_crystal_F_000 924
_exptl_crystal_size_max 0.30
_exptl_crystal_size_mid 0.15
_exptl_crystal_size_min 0.15
_refine_diff_density_max 1.243
_refine_diff_density_min -1.712
_refine_diff_density_rms 0.144
_refine_ls_extinction_method none
_refine_ls_goodness_of_fit_ref 1.052
_refine_ls_hydrogen_treatment constr
_refine_ls_matrix_type full
_refine_ls_number_parameters 524
_refine_ls_number_reflns 8687
_refine_ls_number_restraints 0
_refine_ls_restrained_S_all 1.052
_refine_ls_R_factor_all 0.0434
_refine_ls_R_factor_gt 0.0356
_refine_ls_shift/su_max 0.171
_refine_ls_shift/su_mean 0.008
_refine_ls_structure_factor_coef Fsqd
_refine_ls_weighting_details 'calc w=1/[\s^2^(Fo^2^)+(0.0403P)^2^+3.4567P] where P=(Fo^2^+2Fc^2^)/3'
_refine_ls_weighting_scheme calc
_refine_ls_wR_factor_gt 0.0838
_refine_ls_wR_factor_ref 0.0877
_reflns_number_gt 7701
_reflns_number_total 8687
_reflns_threshold_expression >2sigma(I)
_cod_data_source_file ic0354062si20040209_095757_3.cif
_cod_data_source_block mk106
_cod_database_code 4310809

loop_
_symmetry_equiv_pos_as_xyz
'x, y, z'
'-x, -y, -z'

loop_
_atom_site_label
_atom_site_type_symbol
_atom_site_fract_x
_atom_site_fract_y
_atom_site_fract_z
_atom_site_U_iso_or_equiv
_atom_site_adp_type
_atom_site_occupancy
_atom_site_symmetry_multiplicity
_atom_site_calc_flag
_atom_site_refinement_flags
_atom_site_disorder_assembly
_atom_site_disorder_group
Os Os 1.045618(15) 0.747191(12) 0.204579(10) 0.01517(6) Uani 1 1 d . . .
Cl1 Cl 0.23485(13) 0.13899(10) 0.16034(8) 0.0343(3) Uani 1 1 d . . .
Cl2A Cl 0.6884(3) 0.2046(3) 0.42499(19) 0.0351(10) Uani 0.546(9) 1 d P . .
Cl2B Cl 0.4470(7) 0.2944(4) 0.4463(4) 0.0396(15) Uani 0.454(9) 1 d P . .
N1 N 1.1376(3) 0.6963(3) 0.0947(2) 0.0136(6) Uani 1 1 d . . .
N2 N 0.8900(3) 0.6311(3) 0.1280(2) 0.0152(7) Uani 1 1 d . . .
N3 N 1.2207(3) 0.8420(3) 0.2850(2) 0.0181(7) Uani 1 1 d . . .
N4 N 1.1455(4) 0.6318(3) 0.2568(2) 0.0192(7) Uani 1 1 d . . .
N5 N 0.9521(4) 0.8734(3) 0.1709(2) 0.0191(7) Uani 1 1 d . . .
N6 N 0.9508(4) 0.8005(3) 0.3110(2) 0.0217(8) Uani 1 1 d . . .
C1 C 0.7480(4) 0.6067(3) 0.1351(3) 0.0158(8) Uani 1 1 d . . .
C2 C 0.6809(4) 0.6876(3) 0.1814(3) 0.0205(9) Uani 1 1 d . . .
H2 H 0.7337 0.7558 0.2086 0.025 Uiso 1 1 calc R . .
C3 C 0.5398(4) 0.6698(4) 0.1880(3) 0.0230(9) Uani 1 1 d . . .
H3 H 0.4963 0.7250 0.2202 0.028 Uiso 1 1 calc R . .
C4 C 0.4607(4) 0.5705(3) 0.1473(3) 0.0191(8) Uani 1 1 d . . .
H4 H 0.3636 0.5584 0.1523 0.023 Uiso 1 1 calc R . .
C5 C 0.5218(4) 0.4906(3) 0.1004(3) 0.0173(8) Uani 1 1 d . . .
H5 H 0.4654 0.4244 0.0720 0.021 Uiso 1 1 calc R . .
C6 C 0.6678(4) 0.5043(3) 0.0931(3) 0.0166(8) Uani 1 1 d . . .
C7 C 0.7343(4) 0.4253(3) 0.0397(3) 0.0145(8) Uani 1 1 d . . .
C8 C 1.3195(4) 0.6862(3) -0.0017(3) 0.0164(8) Uani 1 1 d . . .
C9 C 1.4296(4) 0.7443(3) -0.0307(3) 0.0186(8) Uani 1 1 d . . .
H9 H 1.4692 0.7094 -0.0786 0.022 Uiso 1 1 calc R . .
C10 C 1.4808(4) 0.8504(3) 0.0088(3) 0.0218(9) Uani 1 1 d . . .
H10 H 1.5584 0.8863 -0.0096 0.026 Uiso 1 1 calc R . .
C11 C 1.4175(5) 0.9049(3) 0.0764(3) 0.0224(9) Uani 1 1 d . . .
H11 H 1.4532 0.9777 0.1041 0.027 Uiso 1 1 calc R . .
C12 C 1.3040(4) 0.8536(3) 0.1028(3) 0.0180(8) Uani 1 1 d . . .
H12 H 1.2590 0.8926 0.1466 0.022 Uiso 1 1 calc R . .
C13 C 1.2539(4) 0.7442(3) 0.0659(3) 0.0146(8) Uani 1 1 d . . .
C14 C 1.0756(4) 0.6004(3) 0.0471(2) 0.0132(7) Uani 1 1 d . . .
C15 C 0.8647(4) 0.4627(3) 0.0198(3) 0.0153(8) Uani 1 1 d . . .
C16 C 0.9388(4) 0.5640(3) 0.0663(3) 0.0135(7) Uani 1 1 d . . .
C17 C 1.2496(4) 0.9496(3) 0.2986(3) 0.0227(9) Uani 1 1 d . . .
H17 H 1.1840 0.9881 0.2719 0.027 Uiso 1 1 calc R . .
C18 C 1.3704(4) 1.0066(4) 0.3496(3) 0.0240(9) Uani 1 1 d . . .
H18 H 1.3888 1.0827 0.3567 0.029 Uiso 1 1 calc R . .
C19 C 1.4648(5) 0.9514(4) 0.3905(3) 0.0267(10) Uani 1 1 d . . .
H19 H 1.5496 0.9892 0.4251 0.032 Uiso 1 1 calc R . .
C20 C 1.4349(4) 0.8414(4) 0.3806(3) 0.0241(9) Uani 1 1 d . . .
H20 H 1.4974 0.8026 0.4093 0.029 Uiso 1 1 calc R . .
C21 C 1.3112(4) 0.7878(3) 0.3277(3) 0.0198(8) Uani 1 1 d . . .
C22 C 1.2691(4) 0.6700(4) 0.3115(3) 0.0225(9) Uani 1 1 d . . .
C23 C 1.3478(5) 0.6015(4) 0.3491(3) 0.0354(12) Uani 1 1 d . . .
H23 H 1.4325 0.6299 0.3879 0.042 Uiso 1 1 calc R . .
C24 C 1.3019(6) 0.4918(4) 0.3295(4) 0.0470(16) Uani 1 1 d . . .
H24 H 1.3552 0.4434 0.3534 0.056 Uiso 1 1 calc R . .
C25 C 1.1772(5) 0.4548(4) 0.2746(4) 0.0379(13) Uani 1 1 d . . .
H25 H 1.1427 0.3799 0.2603 0.045 Uiso 1 1 calc R . .
C26 C 1.1023(5) 0.5260(4) 0.2403(3) 0.0273(10) Uani 1 1 d . . .
H26 H 1.0156 0.4986 0.2031 0.033 Uiso 1 1 calc R . .
C27 C 0.9360(4) 0.8953(3) 0.0920(3) 0.0210(9) Uani 1 1 d . . .
H27 H 0.9755 0.8521 0.0476 0.025 Uiso 1 1 calc R . .
C28 C 0.8645(5) 0.9780(4) 0.0728(3) 0.0262(10) Uani 1 1 d . . .
H28 H 0.8548 0.9911 0.0163 0.031 Uiso 1 1 calc R . .
C29 C 0.8069(5) 1.0420(4) 0.1376(4) 0.0318(11) Uani 1 1 d . . .
H29 H 0.7578 1.0996 0.1259 0.038 Uiso 1 1 calc R . .
C30 C 0.8219(5) 1.0208(4) 0.2194(3) 0.0297(10) Uani 1 1 d . . .
H30 H 0.7840 1.0642 0.2644 0.036 Uiso 1 1 calc R . .
C31 C 0.8928(4) 0.9356(4) 0.2347(3) 0.0241(9) Uani 1 1 d . . .
C32 C 0.8997(4) 0.8972(4) 0.3162(3) 0.0238(9) Uani 1 1 d . . .
C33 C 0.8499(5) 0.9487(5) 0.3890(3) 0.0359(12) Uani 1 1 d . . .
H33 H 0.8166 1.0167 0.3912 0.043 Uiso 1 1 calc R A 1
C34 C 0.8488(5) 0.9008(5) 0.4584(3) 0.0415(14) Uani 1 1 d . . .
H34 H 0.8141 0.9352 0.5085 0.050 Uiso 1 1 calc R A 1
C35 C 0.8982(6) 0.8030(6) 0.4545(4) 0.0473(18) Uani 1 1 d . . .
H35 H 0.8975 0.7690 0.5018 0.057 Uiso 1 1 calc R A 1
C36 C 0.9519(5) 0.7515(6) 0.3772(4) 0.0359(16) Uani 1 1 d . . .
H36 H 0.9871 0.6840 0.3738 0.043 Uiso 1 1 calc R A 1
O37 O 0.1578(4) 0.2031(3) 0.3453(3) 0.0441(9) Uani 1 1 d . . .
O38 O 0.9752(4) 0.2622(3) 0.0991(3) 0.0468(10) Uani 1 1 d . . .
O39 O 0.8035(5) 0.3339(3) 0.2195(3) 0.0568(12) Uani 1 1 d . . .
O40 O 1.2347(5) 0.3365(4) 0.0633(3) 0.0674(14) Uani 1 1 d . . .
O41 O 0.9407(5) 0.3174(5) 0.3812(3) 0.0731(16) Uani 1 1 d . . .
O42 O 0.5639(5) 0.2006(5) 0.2333(3) 0.0762(15) Uani 1 1 d . . .
O43A O 0.4074(15) 0.2975(13) 0.4661(9) 0.042(4) Uani 0.546(9) 1 d P . .
O43B O 0.720(2) 0.1683(13) 0.4393(18) 0.121(8) Uani 0.454(9) 1 d P . .

loop_
_atom_site_aniso_label
_atom_site_aniso_U_11
_atom_site_aniso_U_22
_atom_site_aniso_U_33
_atom_site_aniso_U_23
_atom_site_aniso_U_13
_atom_site_aniso_U_12
Os 0.01207(9) 0.01738(9) 0.01599(9) 0.00421(6) 0.00161(6) 0.00123(6)
Cl1 0.0386(7) 0.0360(6) 0.0333(7) 0.0125(5) 0.0074(5) 0.0165(5)
Cl2A 0.0279(14) 0.0378(19) 0.0424(17) 0.0135(12) 0.0088(10) 0.0041(11)
Cl2B 0.046(3) 0.0268(19) 0.039(3) 0.0086(19) -0.014(2) -0.0033(18)
N1 0.0113(15) 0.0154(16) 0.0157(17) 0.0073(13) 0.0009(12) 0.0031(12)
N2 0.0089(15) 0.0188(17) 0.0184(17) 0.0072(14) 0.0002(12) 0.0000(12)
N3 0.0149(17) 0.0227(18) 0.0151(17) 0.0012(14) 0.0040(13) 0.0000(13)
N4 0.0193(18) 0.0214(18) 0.0193(18) 0.0119(15) 0.0005(14) 0.0014(13)
N5 0.0189(17) 0.0170(17) 0.0200(18) 0.0020(14) 0.0004(14) 0.0037(13)
N6 0.0138(17) 0.032(2) 0.0185(18) 0.0050(15) 0.0001(13) 0.0024(14)
C1 0.0097(18) 0.022(2) 0.017(2) 0.0066(16) 0.0035(14) 0.0006(14)
C2 0.017(2) 0.023(2) 0.021(2) 0.0017(17) 0.0029(16) 0.0044(16)
C3 0.018(2) 0.028(2) 0.025(2) 0.0044(18) 0.0059(17) 0.0063(17)
C4 0.0102(18) 0.026(2) 0.023(2) 0.0081(18) 0.0059(15) 0.0038(15)
C5 0.0138(19) 0.019(2) 0.021(2) 0.0083(16) 0.0028(15) 0.0011(15)
C6 0.0123(19) 0.022(2) 0.018(2) 0.0098(16) 0.0023(15) 0.0032(15)
C7 0.0099(18) 0.0169(19) 0.018(2) 0.0071(16) 0.0002(14) 0.0028(14)
C8 0.0117(18) 0.020(2) 0.017(2) 0.0056(16) -0.0009(15) 0.0015(14)
C9 0.016(2) 0.020(2) 0.022(2) 0.0088(17) 0.0032(16) 0.0028(15)
C10 0.019(2) 0.020(2) 0.028(2) 0.0105(18) 0.0058(17) -0.0021(16)
C11 0.026(2) 0.017(2) 0.025(2) 0.0063(17) 0.0036(17) 0.0001(16)
C12 0.019(2) 0.0157(19) 0.020(2) 0.0064(16) 0.0023(16) 0.0009(15)
C13 0.0131(18) 0.0168(19) 0.015(2) 0.0082(15) -0.0026(14) 0.0020(14)
C14 0.0111(18) 0.0141(18) 0.0160(19) 0.0068(15) 0.0021(14) 0.0019(13)
C15 0.0117(18) 0.0172(19) 0.020(2) 0.0099(16) 0.0016(15) 0.0039(14)
C16 0.0124(18) 0.0140(18) 0.0167(19) 0.0066(15) 0.0036(14) 0.0054(14)
C17 0.021(2) 0.020(2) 0.026(2) 0.0017(18) 0.0051(17) 0.0038(16)
C18 0.020(2) 0.023(2) 0.026(2) -0.0002(18) 0.0041(17) 0.0007(16)
C19 0.022(2) 0.032(2) 0.022(2) 0.0001(19) 0.0008(17) -0.0023(18)
C20 0.020(2) 0.030(2) 0.022(2) 0.0077(19) -0.0006(17) -0.0004(17)
C21 0.017(2) 0.027(2) 0.017(2) 0.0066(17) 0.0033(15) 0.0018(16)
C22 0.018(2) 0.026(2) 0.025(2) 0.0103(18) 0.0009(17) -0.0004(16)
C23 0.029(3) 0.037(3) 0.039(3) 0.019(2) -0.012(2) -0.002(2)
C24 0.042(3) 0.033(3) 0.063(4) 0.025(3) -0.018(3) -0.005(2)
C25 0.035(3) 0.026(3) 0.050(3) 0.020(2) -0.013(2) -0.007(2)
C26 0.026(2) 0.023(2) 0.033(3) 0.013(2) -0.0028(19) 0.0000(18)
C27 0.021(2) 0.019(2) 0.022(2) 0.0041(17) 0.0007(16) 0.0026(16)
C28 0.021(2) 0.026(2) 0.032(3) 0.013(2) -0.0024(18) 0.0028(17)
C29 0.023(2) 0.023(2) 0.049(3) 0.008(2) -0.001(2) 0.0072(18)
C30 0.022(2) 0.025(2) 0.038(3) -0.003(2) 0.0017(19) 0.0056(18)
C31 0.017(2) 0.024(2) 0.026(2) -0.0029(18) -0.0009(17) 0.0025(16)
C32 0.018(2) 0.030(2) 0.019(2) -0.0044(18) -0.0003(16) 0.0020(17)
C33 0.022(2) 0.048(3) 0.029(3) -0.010(2) -0.0009(19) 0.008(2)
C34 0.028(3) 0.073(4) 0.019(3) -0.005(3) 0.0075(19) 0.012(3)
C35 0.035(3) 0.097(6) 0.009(2) 0.008(3) 0.004(2) 0.011(3)
C36 0.019(3) 0.067(5) 0.026(3) 0.012(3) 0.011(2) 0.013(2)
O37 0.052(2) 0.046(2) 0.041(2) 0.0149(18) 0.0139(18) 0.0159(18)
O38 0.042(2) 0.045(2) 0.054(3) 0.018(2) -0.0088(18) 0.0101(17)
O39 0.067(3) 0.049(3) 0.047(3) 0.003(2) -0.012(2) 0.020(2)
O40 0.051(3) 0.068(3) 0.085(4) 0.038(3) -0.006(2) -0.009(2)
O41 0.046(3) 0.139(5) 0.036(3) 0.011(3) 0.0090(19) 0.042(3)
O42 0.058(3) 0.108(4) 0.057(3) 0.025(3) -0.007(2) -0.008(3)
O43A 0.042(8) 0.053(6) 0.030(6) -0.001(4) 0.005(4) 0.020(5)
O43B 0.078(12) 0.034(8) 0.26(3) 0.013(11) 0.091(13) 0.010(7)

loop_
_atom_type_symbol
_atom_type_description
_atom_type_scat_dispersion_real
_atom_type_scat_dispersion_imag
_atom_type_scat_source
C C 0.0033 0.0016 'International Tables Vol C Tables 4.2.6.8 and 6.1.1.4'
H H 0.0000 0.0000 'International Tables Vol C Tables 4.2.6.8 and 6.1.1.4'
N N 0.0061 0.0033 'International Tables Vol C Tables 4.2.6.8 and 6.1.1.4'
Os Os -1.2165 7.6030 'International Tables Vol C Tables 4.2.6.8 and 6.1.1.4'
Cl Cl 0.1484 0.1585 'International Tables Vol C Tables 4.2.6.8 and 6.1.1.4'
O O 0.0106 0.0060 'International Tables Vol C Tables 4.2.6.8 and 6.1.1.4'

loop_
_geom_angle_atom_site_label_1
_geom_angle_atom_site_label_2
_geom_angle_atom_site_label_3
_geom_angle
_geom_angle_site_symmetry_1
_geom_angle_site_symmetry_3
_geom_angle_publ_flag
N5 Os N6 78.58(14) . . ?
N5 Os N2 93.60(13) . . ?
N6 Os N2 101.95(13) . . ?
N5 Os N1 99.58(13) . . ?
N6 Os N1 178.11(12) . . ?
N2 Os N1 77.66(13) . . ?
N5 Os N3 96.13(13) . . ?
N6 Os N3 81.33(13) . . ?
N2 Os N3 170.18(13) . . ?
N1 Os N3 99.36(13) . . ?
N5 Os N4 171.89(13) . . ?
N6 Os N4 94.73(14) . . ?
N2 Os N4 92.28(13) . . ?
N1 Os N4 87.14(13) . . ?
N3 Os N4 78.17(14) . . ?
C14 N1 C13 116.6(3) . . ?
C14 N1 Os 112.8(3) . . ?
C13 N1 Os 130.6(3) . . ?
C16 N2 C1 116.0(3) . . ?
C16 N2 Os 113.0(2) . . ?
C1 N2 Os 130.7(3) . . ?
C17 N3 C21 118.4(4) . . ?
C17 N3 Os 125.7(3) . . ?
C21 N3 Os 115.9(3) . . ?
C26 N4 C22 117.6(4) . . ?
C26 N4 Os 126.7(3) . . ?
C22 N4 Os 115.7(3) . . ?
C27 N5 C31 118.3(4) . . ?
C27 N5 Os 125.9(3) . . ?
C31 N5 Os 115.6(3) . . ?
C36 N6 C32 120.1(4) . . ?
C36 N6 Os 123.2(4) . . ?
C32 N6 Os 116.2(3) . . ?
N2 C1 C2 118.4(4) . . ?
N2 C1 C6 122.1(4) . . ?
C2 C1 C6 119.5(4) . . ?
C3 C2 C1 121.1(4) . . ?
C3 C2 H2 119.5 . . ?
C1 C2 H2 119.5 . . ?
C2 C3 C4 119.9(4) . . ?
C2 C3 H3 120.0 . . ?
C4 C3 H3 120.0 . . ?
C5 C4 C3 120.6(4) . . ?
C5 C4 H4 119.7 . . ?
C3 C4 H4 119.7 . . ?
C4 C5 C6 121.5(4) . . ?
C4 C5 H5 119.2 . . ?
C6 C5 H5 119.2 . . ?
C5 C6 C1 117.3(4) . . ?
C5 C6 C7 123.3(4) . . ?
C1 C6 C7 119.1(3) . . ?
C15 C7 C6 115.7(4) . . ?
C15 C7 C8 116.3(4) . 2_765 ?
C6 C7 C8 128.0(4) . 2_765 ?
C9 C8 C13 117.5(4) . . ?
C9 C8 C7 123.5(4) . 2_765 ?
C13 C8 C7 118.9(4) . 2_765 ?
C10 C9 C8 121.8(4) . . ?
C10 C9 H9 119.1 . . ?
C8 C9 H9 119.1 . . ?
C9 C10 C11 119.7(4) . . ?
C9 C10 H10 120.2 . . ?
C11 C10 H10 120.2 . . ?
C12 C11 C10 120.4(4) . . ?
C12 C11 H11 119.8 . . ?
C10 C11 H11 119.8 . . ?
C11 C12 C13 120.8(4) . . ?
C11 C12 H12 119.6 . . ?
C13 C12 H12 119.6 . . ?
N1 C13 C12 118.4(4) . . ?
N1 C13 C8 121.9(3) . . ?
C12 C13 C8 119.6(4) . . ?
N1 C14 C15 123.8(3) . 2_765 ?
N1 C14 C16 115.5(3) . . ?
C15 C14 C16 120.7(3) 2_765 . ?
C7 C15 C16 120.3(4) . . ?
C7 C15 C14 120.3(4) . 2_765 ?
C16 C15 C14 119.4(3) . 2_765 ?
N2 C16 C15 124.2(3) . . ?
N2 C16 C14 116.0(3) . . ?
C15 C16 C14 119.8(3) . . ?
N3 C17 C18 122.6(4) . . ?
N3 C17 H17 118.7 . . ?
C18 C17 H17 118.7 . . ?
C17 C18 C19 119.1(4) . . ?
C17 C18 H18 120.5 . . ?
C19 C18 H18 120.5 . . ?
C20 C19 C18 119.6(4) . . ?
C20 C19 H19 120.2 . . ?
C18 C19 H19 120.2 . . ?
C19 C20 C21 118.8(4) . . ?
C19 C20 H20 120.6 . . ?
C21 C20 H20 120.6 . . ?
N3 C21 C20 121.4(4) . . ?
N3 C21 C22 114.9(4) . . ?
C20 C21 C22 123.6(4) . . ?
N4 C22 C23 121.6(4) . . ?
N4 C22 C21 115.2(4) . . ?
C23 C22 C21 123.2(4) . . ?
C24 C23 C22 119.6(5) . . ?
C24 C23 H23 120.2 . . ?
C22 C23 H23 120.2 . . ?
C25 C24 C23 118.1(5) . . ?
C25 C24 H24 120.9 . . ?
C23 C24 H24 120.9 . . ?
C24 C25 C26 120.0(5) . . ?
C24 C25 H25 120.0 . . ?
C26 C25 H25 120.0 . . ?
N4 C26 C25 123.1(4) . . ?
N4 C26 H26 118.5 . . ?
C25 C26 H26 118.5 . . ?
N5 C27 C28 122.7(4) . . ?
N5 C27 H27 118.6 . . ?
C28 C27 H27 118.6 . . ?
C27 C28 C29 119.0(4) . . ?
C27 C28 H28 120.5 . . ?
C29 C28 H28 120.5 . . ?
C30 C29 C28 119.4(4) . . ?
C30 C29 H29 120.3 . . ?
C28 C29 H29 120.3 . . ?
C29 C30 C31 119.2(5) . . ?
C29 C30 H30 120.4 . . ?
C31 C30 H30 120.4 . . ?
N5 C31 C30 121.4(4) . . ?
N5 C31 C32 114.7(4) . . ?
C30 C31 C32 123.7(4) . . ?
N6 C32 C33 122.1(5) . . ?
N6 C32 C31 113.5(4) . . ?
C33 C32 C31 124.3(4) . . ?
C34 C33 C32 119.6(5) . . ?
C34 C33 H33 120.2 . . ?
C32 C33 H33 120.2 . . ?
C35 C34 C33 119.5(5) . . ?
C35 C34 H34 120.2 . . ?
C33 C34 H34 120.2 . . ?
C34 C35 C36 119.5(6) . . ?
C34 C35 H35 120.3 . . ?
C36 C35 H35 120.2 . . ?
N6 C36 C35 119.2(6) . . ?
N6 C36 H36 120.4 . . ?
C35 C36 H36 120.4 . . ?

loop_
_geom_bond_atom_site_label_1
_geom_bond_atom_site_label_2
_geom_bond_distance
_geom_bond_site_symmetry_2
_geom_bond_publ_flag
Os N5 2.055(3) . ?
Os N6 2.063(4) . ?
Os N2 2.069(3) . ?
Os N1 2.087(3) . ?
Os N3 2.087(3) . ?
Os N4 2.093(3) . ?
N1 C14 1.337(5) . ?
N1 C13 1.400(5) . ?
N2 C16 1.335(5) . ?
N2 C1 1.397(5) . ?
N3 C17 1.340(5) . ?
N3 C21 1.368(5) . ?
N4 C26 1.334(6) . ?
N4 C22 1.365(5) . ?
N5 C27 1.345(5) . ?
N5 C31 1.381(6) . ?
N6 C36 1.339(7) . ?
N6 C32 1.363(6) . ?
C1 C2 1.404(6) . ?
C1 C6 1.434(6) . ?
C2 C3 1.378(6) . ?
C2 H2 0.9500 . ?
C3 C4 1.395(6) . ?
C3 H3 0.9500 . ?
C4 C5 1.366(6) . ?
C4 H4 0.9500 . ?
C5 C6 1.423(5) . ?
C5 H5 0.9500 . ?
C6 C7 1.440(6) . ?
C7 C15 1.399(5) . ?
C7 C8 1.440(5) 2_765 ?
C8 C9 1.416(5) . ?
C8 C13 1.434(6) . ?
C8 C7 1.440(5) 2_765 ?
C9 C10 1.382(6) . ?
C9 H9 0.9500 . ?
C10 C11 1.404(6) . ?
C10 H10 0.9500 . ?
C11 C12 1.377(6) . ?
C11 H11 0.9500 . ?
C12 C13 1.408(6) . ?
C12 H12 0.9500 . ?
C14 C15 1.422(6) 2_765 ?
C14 C16 1.446(5) . ?
C15 C16 1.419(5) . ?
C15 C14 1.422(6) 2_765 ?
C17 C18 1.375(6) . ?
C17 H17 0.9500 . ?
C18 C19 1.385(6) . ?
C18 H18 0.9500 . ?
C19 C20 1.377(6) . ?
C19 H19 0.9500 . ?
C20 C21 1.393(6) . ?
C20 H20 0.9500 . ?
C21 C22 1.478(6) . ?
C22 C23 1.391(6) . ?
C23 C24 1.383(7) . ?
C23 H23 0.9500 . ?
C24 C25 1.372(7) . ?
C24 H24 0.9500 . ?
C25 C26 1.372(7) . ?
C25 H25 0.9500 . ?
C26 H26 0.9500 . ?
C27 C28 1.381(6) . ?
C27 H27 0.9500 . ?
C28 C29 1.394(7) . ?
C28 H28 0.9500 . ?
C29 C30 1.386(7) . ?
C29 H29 0.9500 . ?
C30 C31 1.388(6) . ?
C30 H30 0.9500 . ?
C31 C32 1.485(7) . ?
C32 C33 1.384(7) . ?
C33 C34 1.378(8) . ?
C33 H33 0.9500 . ?
C34 C35 1.371(9) . ?
C34 H34 0.9500 . ?
C35 C36 1.461(8) . ?
C35 H35 0.9500 . ?
C36 H36 0.9500 . ?
